data_2237605
loop_
_publ_author_name
'Matsuura, Masatoshi'
'Fujihara, Takashi'
'Nagasawa, Akira'

_publ_section_title
;
 <i>cis</i>-Dichloridobis(ethyl methyl
 sulfide-\k<i>S</i>)oxidovanadium(IV)
;
_journal_coeditor_code CQ2002
_journal_issue 4
_journal_name_full 'Acta Crystallographica Section E'
_journal_page_first m209
_journal_paper_doi 10.1107/S1600536813006703
_journal_volume 69
_journal_year 2013
_chemical_formula_iupac '[V Cl2 O (C3 H8 S)2]'
_chemical_formula_moiety 'C6 H16 Cl2 O S2 V'
_chemical_formula_sum 'C6 H16 Cl2 O S2 V'
_chemical_formula_weight 290.15
_chemical_name_systematic
;
<i>cis</i>-Dichloridobis(ethyl methyl sulfide-\k<i>S</i>)oxidovanadium(IV)
;
_space_group_IT_number 14
_symmetry_cell_setting monoclinic
_symmetry_space_group_name_Hall '-P 2yn'
_symmetry_space_group_name_H-M 'P 1 21/n 1'
_atom_sites_solution_hydrogens geom
_atom_sites_solution_primary direct
_atom_sites_solution_secondary difmap
_audit_creation_method SHELXL-97
_cell_angle_alpha 90.00
_cell_angle_beta 93.484(3)
_cell_angle_gamma 90.00
_cell_formula_units_Z 4
_cell_length_a 10.503(3)
_cell_length_b 10.386(3)
_cell_length_c 11.890(4)
_cell_measurement_reflns_used 3238
_cell_measurement_temperature 150(2)
_cell_measurement_theta_max 27.03
_cell_measurement_theta_min 2.51
_cell_volume 1294.6(7)
_computing_cell_refinement 'SAINT (Bruker, 2008)'
_computing_data_collection 'APEX2 (Bruker, 2008)'
_computing_data_reduction 'SAINT and XPREP (Bruker, 2008)'
_computing_molecular_graphics 'ORTEP-3 for Windows (Farrugia, 2012)'
_computing_publication_material 'XCIF (Bruker, 2008)'
_computing_structure_refinement 'SHELXL97 (Sheldrick, 2008)'
_computing_structure_solution 'SHELXS97 (Sheldrick, 2008)'
_diffrn_ambient_temperature 150(2)
_diffrn_detector_area_resol_mean 8.333
_diffrn_measured_fraction_theta_full 1.000
_diffrn_measured_fraction_theta_max 1.000
_diffrn_measurement_device_type 'Bruker APEXII CCD area-detector'
_diffrn_measurement_method '\f and \w'
_diffrn_radiation_monochromator 'Bruker Helios multilayer confocal mirror'
_diffrn_radiation_source 'Bruker TXS fine-focus rotating anode'
_diffrn_radiation_type MoK\a
_diffrn_radiation_wavelength 0.71073
_diffrn_reflns_av_R_equivalents 0.0592
_diffrn_reflns_av_sigmaI/netI 0.0445
_diffrn_reflns_limit_h_max 13
_diffrn_reflns_limit_h_min -13
_diffrn_reflns_limit_k_max 12
_diffrn_reflns_limit_k_min -12
_diffrn_reflns_limit_l_max 14
_diffrn_reflns_limit_l_min -14
_diffrn_reflns_number 13449
_diffrn_reflns_theta_full 26.37
_diffrn_reflns_theta_max 26.37
_diffrn_reflns_theta_min 2.51
_exptl_absorpt_coefficient_mu 1.462
_exptl_absorpt_correction_T_max 0.8557
_exptl_absorpt_correction_T_min 0.8105
_exptl_absorpt_correction_type multi-scan
_exptl_absorpt_process_details '(SADABS; Bruker, 2008)'
_exptl_crystal_colour blue
_exptl_crystal_density_diffrn 1.489
_exptl_crystal_density_method 'not measured'
_exptl_crystal_description block
_exptl_crystal_F_000 596
_exptl_crystal_size_max 0.15
_exptl_crystal_size_mid 0.13
_exptl_crystal_size_min 0.11
_refine_diff_density_max 0.356
_refine_diff_density_min -0.370
_refine_ls_extinction_method none
_refine_ls_goodness_of_fit_ref 1.241
_refine_ls_hydrogen_treatment constr
_refine_ls_matrix_type full
_refine_ls_number_parameters 113
_refine_ls_number_reflns 2646
_refine_ls_number_restraints 0
_refine_ls_restrained_S_all 1.241
_refine_ls_R_factor_all 0.0431
_refine_ls_R_factor_gt 0.0305
_refine_ls_shift/su_max 0.000
_refine_ls_shift/su_mean 0.000
_refine_ls_structure_factor_coef Fsqd
_refine_ls_weighting_details 'calc w=1/[\s^2^(Fo^2^)+(0.0000P)^2^+0.0000P] where P=(Fo^2^+2Fc^2^)/3'
_refine_ls_weighting_scheme calc
_refine_ls_wR_factor_gt 0.0625
_refine_ls_wR_factor_ref 0.0655
_reflns_number_gt 2125
_reflns_number_total 2646
_reflns_threshold_expression I>2\s(I)
_cod_data_source_file cq2002.cif
_cod_data_source_block I
_cod_original_sg_symbol_H-M 'P 21/n'
_cod_database_code 2237605
_cod_database_fobs_code 2237605

loop_
_symmetry_equiv_pos_as_xyz
'x, y, z'
'-x+1/2, y+1/2, -z+1/2'
'-x, -y, -z'
'x-1/2, -y-1/2, z-1/2'

loop_
_atom_site_type_symbol
_atom_site_label
_atom_site_fract_x
_atom_site_fract_y
_atom_site_fract_z
_atom_site_U_iso_or_equiv
_atom_site_adp_type
_atom_site_calc_flag
_atom_site_refinement_flags
_atom_site_occupancy
_atom_site_symmetry_multiplicity
V V1 0.29967(3) 0.19666(4) 0.98439(3) 0.02823(12) Uani d . 1 1
Cl Cl1 0.08892(5) 0.14880(7) 0.95318(5) 0.0513(2) Uani d . 1 1
Cl Cl2 0.38968(6) 0.37705(6) 1.06207(5) 0.04726(18) Uani d . 1 1
S S1 0.27796(5) 0.11532(6) 1.17891(4) 0.03144(15) Uani d . 1 1
S S2 0.28225(5) 0.31343(6) 0.80213(5) 0.03179(15) Uani d . 1 1
C C1 0.4391(2) 0.1050(2) 1.24240(17) 0.0361(6) Uani d . 1 1
H H1A 0.4932 0.0586 1.1905 0.043 Uiso calc R 1 1
H H1B 0.4740 0.1931 1.2527 0.043 Uiso calc R 1 1
C C2 0.4459(2) 0.0369(3) 1.35491(17) 0.0464(7) Uani d . 1 1
H H2A 0.3901 0.0805 1.4059 0.070 Uiso calc R 1 1
H H2B 0.5339 0.0386 1.3874 0.070 Uiso calc R 1 1
H H2C 0.4182 -0.0526 1.3444 0.070 Uiso calc R 1 1
C C3 0.2416(2) -0.0523(2) 1.15743(19) 0.0467(6) Uani d . 1 1
H H3A 0.3105 -0.0935 1.1186 0.070 Uiso calc R 1 1
H H3B 0.1613 -0.0607 1.1115 0.070 Uiso calc R 1 1
H H3C 0.2332 -0.0941 1.2305 0.070 Uiso calc R 1 1
C C4 0.4450(2) 0.3479(3) 0.7720(2) 0.0492(7) Uani d . 1 1
H H4A 0.4942 0.2677 0.7732 0.074 Uiso calc R 1 1
H H4B 0.4826 0.4070 0.8291 0.074 Uiso calc R 1 1
H H4C 0.4468 0.3878 0.6974 0.074 Uiso calc R 1 1
C C5 0.2422(2) 0.1881(2) 0.70034(18) 0.0392(6) Uani d . 1 1
H H5A 0.3071 0.1190 0.7085 0.047 Uiso calc R 1 1
H H5B 0.1588 0.1503 0.7169 0.047 Uiso calc R 1 1
C C6 0.2351(3) 0.2359(3) 0.5799(2) 0.0544(7) Uani d . 1 1
H H6A 0.1737 0.3068 0.5718 0.082 Uiso calc R 1 1
H H6B 0.2075 0.1655 0.5292 0.082 Uiso calc R 1 1
H H6C 0.3194 0.2662 0.5606 0.082 Uiso calc R 1 1
O O1 0.39676(14) 0.09120(15) 0.94548(12) 0.0415(4) Uani d . 1 1

loop_
_atom_site_aniso_label
_atom_site_aniso_U_11
_atom_site_aniso_U_22
_atom_site_aniso_U_33
_atom_site_aniso_U_12
_atom_site_aniso_U_13
_atom_site_aniso_U_23
V1 0.02533(19) 0.0281(2) 0.0312(2) -0.00192(16) 0.00131(15) 0.00101(16)
Cl1 0.0309(3) 0.0701(5) 0.0518(4) -0.0170(3) -0.0072(3) 0.0221(3)
Cl2 0.0595(4) 0.0392(4) 0.0433(3) -0.0187(3) 0.0047(3) -0.0057(3)
S1 0.0290(3) 0.0353(4) 0.0302(3) -0.0030(3) 0.0034(2) -0.0008(2)
S2 0.0319(3) 0.0292(4) 0.0345(3) -0.0001(3) 0.0044(2) 0.0039(2)
C1 0.0298(11) 0.0464(16) 0.0317(12) -0.0050(11) -0.0007(9) -0.0011(11)
C2 0.0441(14) 0.0599(19) 0.0344(13) 0.0017(13) -0.0029(11) 0.0058(12)
C3 0.0614(16) 0.0385(16) 0.0391(14) -0.0180(13) -0.0068(12) 0.0046(12)
C4 0.0378(14) 0.0590(19) 0.0517(15) -0.0153(13) 0.0097(12) 0.0001(13)
C5 0.0410(13) 0.0388(16) 0.0376(13) -0.0033(11) 0.0019(11) -0.0036(11)
C6 0.0561(16) 0.070(2) 0.0371(14) -0.0027(15) 0.0041(12) -0.0044(13)
O1 0.0471(9) 0.0402(11) 0.0374(9) 0.0140(8) 0.0031(7) 0.0023(7)

loop_
_atom_type_symbol
_atom_type_description
_atom_type_scat_dispersion_real
_atom_type_scat_dispersion_imag
_atom_type_scat_source
C C 0.0033 0.0016 'International Tables Vol C Tables 4.2.6.8 and 6.1.1.4'
H H 0.0000 0.0000 'International Tables Vol C Tables 4.2.6.8 and 6.1.1.4'
O O 0.0106 0.0060 'International Tables Vol C Tables 4.2.6.8 and 6.1.1.4'
S S 0.1246 0.1234 'International Tables Vol C Tables 4.2.6.8 and 6.1.1.4'
Cl Cl 0.1484 0.1585 'International Tables Vol C Tables 4.2.6.8 and 6.1.1.4'
V V 0.3005 0.5294 'International Tables Vol C Tables 4.2.6.8 and 6.1.1.4'

loop_
_geom_angle_atom_site_label_1
_geom_angle_atom_site_label_2
_geom_angle_atom_site_label_3
_geom_angle
O1 V1 Cl2 115.47(7)
O1 V1 Cl1 115.97(7)
Cl2 V1 Cl1 128.56(3)
O1 V1 S2 95.60(6)
Cl2 V1 S2 87.64(3)
Cl1 V1 S2 86.85(2)
O1 V1 S1 97.69(6)
Cl2 V1 S1 87.79(3)
Cl1 V1 S1 86.23(2)
S2 V1 S1 166.66(2)
C3 S1 C1 100.77(12)
C3 S1 V1 103.16(8)
C1 S1 V1 105.74(7)
C4 S2 C5 101.24(11)
C4 S2 V1 104.47(9)
C5 S2 V1 103.56(8)
C2 C1 S1 112.89(15)
C2 C1 H1A 109.0
S1 C1 H1A 109.0
C2 C1 H1B 109.0
S1 C1 H1B 109.0
H1A C1 H1B 107.8
C1 C2 H2A 109.5
C1 C2 H2B 109.5
H2A C2 H2B 109.5
C1 C2 H2C 109.5
H2A C2 H2C 109.5
H2B C2 H2C 109.5
S1 C3 H3A 109.5
S1 C3 H3B 109.5
H3A C3 H3B 109.5
S1 C3 H3C 109.5
H3A C3 H3C 109.5
H3B C3 H3C 109.5
S2 C4 H4A 109.5
S2 C4 H4B 109.5
H4A C4 H4B 109.5
S2 C4 H4C 109.5
H4A C4 H4C 109.5
H4B C4 H4C 109.5
C6 C5 S2 113.16(18)
C6 C5 H5A 108.9
S2 C5 H5A 108.9
C6 C5 H5B 108.9
S2 C5 H5B 108.9
H5A C5 H5B 107.8
C5 C6 H6A 109.5
C5 C6 H6B 109.5
H6A C6 H6B 109.5
C5 C6 H6C 109.5
H6A C6 H6C 109.5
H6B C6 H6C 109.5

loop_
_geom_bond_atom_site_label_1
_geom_bond_atom_site_label_2
_geom_bond_distance
V1 O1 1.5845(15)
V1 Cl2 2.2695(9)
V1 Cl1 2.2769(9)
V1 S2 2.4803(9)
V1 S1 2.4858(9)
S1 C3 1.797(3)
S1 C1 1.814(2)
S2 C4 1.804(2)
S2 C5 1.810(2)
C1 C2 1.511(3)
C1 H1A 0.9900
C1 H1B 0.9900
C2 H2A 0.9800
C2 H2B 0.9800
C2 H2C 0.9800
C3 H3A 0.9800
C3 H3B 0.9800
C3 H3C 0.9800
C4 H4A 0.9800
C4 H4B 0.9800
C4 H4C 0.9800
C5 C6 1.513(3)
C5 H5A 0.9900
C5 H5B 0.9900
C6 H6A 0.9800
C6 H6B 0.9800
C6 H6C 0.9800

loop_
_geom_hbond_atom_site_label_D
_geom_hbond_atom_site_label_H
_geom_hbond_atom_site_label_A
_geom_hbond_site_symmetry_A
_geom_hbond_distance_DH
_geom_hbond_distance_HA
_geom_hbond_distance_DA
_geom_hbond_angle_DHA
C1 H1 O1 3_657 0.99 2.57 3.547(3) 170.2

loop_
_geom_torsion_atom_site_label_1
_geom_torsion_atom_site_label_2
_geom_torsion_atom_site_label_3
_geom_torsion_atom_site_label_4
_geom_torsion
O1 V1 S1 C3 -51.05(11)
Cl2 V1 S1 C3 -166.45(9)
Cl1 V1 S1 C3 64.67(9)
S2 V1 S1 C3 123.54(13)
O1 V1 S1 C1 54.33(10)
Cl2 V1 S1 C1 -61.07(9)
Cl1 V1 S1 C1 170.05(9)
S2 V1 S1 C1 -131.08(13)
O1 V1 S2 C4 -53.04(11)
Cl2 V1 S2 C4 62.33(9)
Cl1 V1 S2 C4 -168.84(9)
S1 V1 S2 C4 132.35(13)
O1 V1 S2 C5 52.59(10)
Cl2 V1 S2 C5 167.95(8)
Cl1 V1 S2 C5 -63.22(8)
S1 V1 S2 C5 -122.02(13)
C3 S1 C1 C2 -63.62(19)
V1 S1 C1 C2 -170.74(16)
C4 S2 C5 C6 -68.07(19)
V1 S2 C5 C6 -176.14(16)
